data_1505147
loop_
_publ_author_name
'Furukawa, Daisuke'
'Matsumoto, Akikazu'

_publ_section_title
;
 Reaction Mechanism Based on X-ray Crystal Structure Analysis during the
 Solid-State Polymerization of Muconic Esters
;
_journal_issue 17
_journal_name_full Macromolecules
_journal_page_first 6048
_journal_paper_doi 10.1021/ma070802f
_journal_volume 40
_journal_year 2007
_chemical_formula_moiety 'C22 H22 O6'
_chemical_formula_sum 'C22 H22 O6'
_chemical_formula_weight 382.40
_chemical_name_systematic
; 
 ? 
;
_space_group_IT_number 15
_symmetry_cell_setting monoclinic
_symmetry_space_group_name_Hall '-C 2yc'
_symmetry_space_group_name_H-M 'C 1 2/c 1'
_atom_sites_solution_hydrogens geom
_atom_sites_solution_primary direct
_atom_sites_solution_secondary difmap
_audit_creation_method SHELXL-97
_cell_angle_alpha 90.00
_cell_angle_beta 99.00(3)
_cell_angle_gamma 90.00
_cell_formula_units_Z 4
_cell_length_a 35.66(3)
_cell_length_b 5.712(3)
_cell_length_c 9.662(7)
_cell_measurement_reflns_used 5847
_cell_measurement_temperature 123(2)
_cell_measurement_theta_max 27.4
_cell_measurement_theta_min 3.5
_cell_volume 1944(2)
_computing_cell_refinement PROCESS-AUTO
_computing_data_collection PROCESS-AUTO
_computing_data_reduction CrystalStructure
_computing_publication_material 'CrystalStructure 3.8'
_computing_structure_refinement 'SHELXL-97 (Sheldrick, 1997)'
_computing_structure_solution SIR92
_diffrn_ambient_temperature 123(2)
_diffrn_detector_area_resol_mean 10.00
_diffrn_measured_fraction_theta_full 0.991
_diffrn_measured_fraction_theta_max 0.991
_diffrn_measurement_device_type 'Rigaku RAXIS-RAPID'
_diffrn_measurement_method \w
_diffrn_radiation_monochromator graphite
_diffrn_radiation_source 'fine-focus sealed tube'
_diffrn_radiation_type MoK\a
_diffrn_radiation_wavelength 0.71075
_diffrn_reflns_av_R_equivalents 0.0769
_diffrn_reflns_av_sigmaI/netI 0.0648
_diffrn_reflns_limit_h_max 45
_diffrn_reflns_limit_h_min -45
_diffrn_reflns_limit_k_max 7
_diffrn_reflns_limit_k_min -7
_diffrn_reflns_limit_l_max 12
_diffrn_reflns_limit_l_min -12
_diffrn_reflns_number 7987
_diffrn_reflns_theta_full 27.38
_diffrn_reflns_theta_max 27.38
_diffrn_reflns_theta_min 3.47
_exptl_absorpt_coefficient_mu 0.095
_exptl_absorpt_correction_T_max 0.9906
_exptl_absorpt_correction_T_min 0.9812
_exptl_absorpt_correction_type none
_exptl_crystal_colour colorless
_exptl_crystal_density_diffrn 1.307
_exptl_crystal_density_method 'not measured'
_exptl_crystal_description block
_exptl_crystal_F_000 808
_exptl_crystal_size_max 0.20
_exptl_crystal_size_mid 0.20
_exptl_crystal_size_min 0.10
_refine_diff_density_max 0.194
_refine_diff_density_min -0.192
_refine_diff_density_rms 0.048
_refine_ls_extinction_method none
_refine_ls_goodness_of_fit_ref 0.994
_refine_ls_hydrogen_treatment constr
_refine_ls_matrix_type full
_refine_ls_number_parameters 150
_refine_ls_number_reflns 2201
_refine_ls_number_restraints 0
_refine_ls_restrained_S_all 0.994
_refine_ls_R_factor_all 0.0957
_refine_ls_R_factor_gt 0.0525
_refine_ls_shift/su_max 0.001
_refine_ls_shift/su_mean 0.000
_refine_ls_structure_factor_coef Fsqd
_refine_ls_weighting_details 'calc w=1/[\s^2^(Fo^2^)+(0.0622P)^2^+0.0000P] where P=(Fo^2^+2Fc^2^)/3'
_refine_ls_weighting_scheme calc
_refine_ls_wR_factor_gt 0.1150
_refine_ls_wR_factor_ref 0.1276
_reflns_number_gt 1390
_reflns_number_total 2201
_reflns_threshold_expression >2sigma(I)
_cod_data_source_file ma070802fsi20070626_070126.cif
_cod_data_source_block 20m
_cod_database_code 1505147

loop_
_symmetry_equiv_pos_as_xyz
'x, y, z'
'-x, y, -z+1/2'
'x+1/2, y+1/2, z'
'-x+1/2, y+1/2, -z+1/2'
'-x, -y, -z'
'x, -y, z-1/2'
'-x+1/2, -y+1/2, -z'
'x+1/2, -y+1/2, z-1/2'

loop_
_atom_site_label
_atom_site_type_symbol
_atom_site_fract_x
_atom_site_fract_y
_atom_site_fract_z
_atom_site_U_iso_or_equiv
_atom_site_adp_type
_atom_site_occupancy
_atom_site_symmetry_multiplicity
_atom_site_calc_flag
_atom_site_refinement_flags
_atom_site_disorder_assembly
_atom_site_disorder_group
O2 O 0.57703(4) 0.2526(2) -0.16234(14) 0.0331(4) Uani 1 1 d . . .
O3 O 0.71718(4) 0.3095(2) 0.34543(14) 0.0319(4) Uani 1 1 d . . .
O1M O 0.5420(2) 0.0087(10) -0.3124(7) 0.0417(13) Uani 0.791(13) 1 d P A 1
C1M C 0.50883(15) 0.3967(8) -0.4645(5) 0.0241(8) Uani 0.791(13) 1 d P . 1
H1M H 0.5022 0.2469 -0.5034 0.029 Uiso 0.791(13) 1 calc PR A 1
C2M C 0.53423(12) 0.4099(5) -0.3458(4) 0.0268(10) Uani 0.791(13) 1 d P A 1
H2M H 0.5412 0.5592 -0.3065 0.032 Uiso 0.791(13) 1 calc PR A 1
C3M C 0.55161(14) 0.1973(8) -0.2751(4) 0.0247(9) Uani 0.791(13) 1 d P A 1
O1P O 0.5440(8) -0.026(4) -0.315(3) 0.034(5) Uiso 0.209(13) 1 d P A 2
C1P C 0.4996(6) 0.423(4) -0.456(2) 0.033(6) Uiso 0.209(13) 1 d P . 2
H1P H 0.4872 0.2821 -0.4896 0.040 Uiso 0.209(13) 1 calc PR A 2
C2P C 0.5155(5) 0.4231(16) -0.2990(16) 0.029(5) Uani 0.209(13) 1 d P . 2
H2P H 0.5312 0.5678 -0.2786 0.035 Uiso 0.209(13) 1 calc PR A 2
C3P C 0.5419(5) 0.208(4) -0.261(2) 0.032(6) Uiso 0.209(13) 1 d P A 2
C4 C 0.59589(6) 0.0513(3) -0.0893(2) 0.0323(5) Uani 1 1 d . A .
H1 H 0.6066 -0.0496 -0.1567 0.039 Uiso 1 1 calc R . .
H2 H 0.5773 -0.0421 -0.0467 0.039 Uiso 1 1 calc R . .
C5 C 0.62743(5) 0.1347(3) 0.0241(2) 0.0278(4) Uani 1 1 d . . .
C6 C 0.62515(5) 0.3390(3) 0.1017(2) 0.0297(5) Uani 1 1 d . A .
H3 H 0.6034 0.4364 0.0806 0.036 Uiso 1 1 calc R . .
C7 C 0.65410(5) 0.4037(3) 0.2100(2) 0.0288(5) Uani 1 1 d . . .
H4 H 0.6518 0.5426 0.2620 0.035 Uiso 1 1 calc R A .
C8 C 0.68653(5) 0.2634(3) 0.24138(19) 0.0259(4) Uani 1 1 d . A .
C9 C 0.68955(5) 0.0581(3) 0.1645(2) 0.0285(5) Uani 1 1 d . . .
H5 H 0.7113 -0.0390 0.1856 0.034 Uiso 1 1 calc R A .
C10 C 0.66051(6) -0.0027(3) 0.0572(2) 0.0284(4) Uani 1 1 d . A .
H6 H 0.6630 -0.1409 0.0046 0.034 Uiso 1 1 calc R . .
C11 C 0.71535(6) 0.5171(3) 0.4284(2) 0.0348(5) Uani 1 1 d . . .
H7 H 0.7158 0.6558 0.3689 0.042 Uiso 1 1 calc R . .
H8 H 0.7372 0.5211 0.5038 0.042 Uiso 1 1 calc R . .
H9 H 0.6918 0.5160 0.4689 0.042 Uiso 1 1 calc R . .

loop_
_atom_site_aniso_label
_atom_site_aniso_U_11
_atom_site_aniso_U_22
_atom_site_aniso_U_33
_atom_site_aniso_U_23
_atom_site_aniso_U_13
_atom_site_aniso_U_12
O2 0.0375(8) 0.0256(7) 0.0312(8) 0.0019(6) -0.0104(7) -0.0024(6)
O3 0.0297(8) 0.0316(7) 0.0315(8) -0.0036(6) -0.0041(6) 0.0011(6)
O1M 0.051(2) 0.0199(19) 0.0457(19) -0.0047(15) -0.0174(12) -0.0028(16)
C1M 0.023(2) 0.0189(16) 0.0293(18) -0.0013(12) 0.0015(16) 0.0001(15)
C2M 0.024(2) 0.0265(13) 0.0295(16) -0.0012(12) 0.0017(14) 0.0003(12)
C3M 0.022(2) 0.0290(18) 0.0223(17) 0.0024(11) 0.0004(15) -0.0024(15)
C2P 0.034(9) 0.010(4) 0.037(8) 0.005(4) -0.015(6) 0.006(4)
C4 0.0342(11) 0.0238(10) 0.0358(12) 0.0001(8) -0.0043(9) 0.0015(9)
C5 0.0306(11) 0.0258(9) 0.0254(11) 0.0020(8) -0.0002(9) -0.0004(8)
C6 0.0291(11) 0.0259(10) 0.0328(11) 0.0011(8) 0.0013(9) 0.0062(8)
C7 0.0301(11) 0.0236(9) 0.0318(11) -0.0028(8) 0.0018(9) 0.0013(8)
C8 0.0279(11) 0.0246(9) 0.0241(10) 0.0027(8) 0.0003(9) -0.0021(8)
C9 0.0286(11) 0.0250(9) 0.0307(11) 0.0036(8) 0.0012(9) 0.0051(8)
C10 0.0340(11) 0.0242(9) 0.0269(10) -0.0014(8) 0.0044(9) 0.0035(8)
C11 0.0367(12) 0.0311(10) 0.0336(12) -0.0045(9) -0.0042(9) -0.0054(9)

loop_
_atom_type_symbol
_atom_type_description
_atom_type_scat_dispersion_real
_atom_type_scat_dispersion_imag
_atom_type_scat_source
C C 0.0033 0.0016 'International Tables Vol C Tables 4.2.6.8 and 6.1.1.4'
H H 0.0000 0.0000 'International Tables Vol C Tables 4.2.6.8 and 6.1.1.4'
O O 0.0106 0.0060 'International Tables Vol C Tables 4.2.6.8 and 6.1.1.4'

loop_
_geom_angle_atom_site_label_1
_geom_angle_atom_site_label_2
_geom_angle_atom_site_label_3
_geom_angle
_geom_angle_site_symmetry_1
_geom_angle_site_symmetry_3
C3M O2 C4 114.2(2) . .
C3M O2 C3P 15.3(7) . .
C4 O2 C3P 117.3(8) . .
C8 O3 C11 117.37(15) . .
C2M C1M C1M 122.6(5) . 5_664
C2M C1M H1M 118.7 . .
C1M C1M H1M 118.7 5_664 .
C1M C2M C3M 121.6(3) . .
C1M C2M H2M 119.2 . .
C3M C2M H2M 119.2 . .
O1M C3M O2 126.5(5) . .
O1M C3M C2M 122.1(5) . .
O2 C3M C2M 111.3(3) . .
C1P C1P C2P 130(3) 5_664 .
C1P C1P H1P 115.1 5_664 .
C2P C1P H1P 115.1 . .
C1P C2P C3P 110.5(12) . .
C1P C2P C2P 114.2(12) . 2_654
C3P C2P C2P 108.4(10) . 2_654
C1P C2P H2P 107.9 . .
C3P C2P H2P 107.9 . .
C2P C2P H2P 107.9 2_654 .
O1P C3P O2 107.8(17) . .
O1P C3P C2P 135.2(19) . .
O2 C3P C2P 116.1(14) . .
O2 C4 C5 109.59(15) . .
O2 C4 H1 109.8 . .
C5 C4 H1 109.8 . .
O2 C4 H2 109.8 . .
C5 C4 H2 109.8 . .
H1 C4 H2 108.2 . .
C6 C5 C10 117.39(18) . .
C6 C5 C4 123.42(18) . .
C10 C5 C4 119.16(17) . .
C5 C6 C7 121.59(18) . .
C5 C6 H3 119.2 . .
C7 C6 H3 119.2 . .
C6 C7 C8 119.91(18) . .
C6 C7 H4 120.0 . .
C8 C7 H4 120.0 . .
O3 C8 C7 125.31(17) . .
O3 C8 C9 115.15(16) . .
C7 C8 C9 119.54(18) . .
C10 C9 C8 119.64(18) . .
C10 C9 H5 120.2 . .
C8 C9 H5 120.2 . .
C9 C10 C5 121.91(18) . .
C9 C10 H6 119.0 . .
C5 C10 H6 119.0 . .
O3 C11 H7 109.5 . .
O3 C11 H8 109.5 . .
H7 C11 H8 109.5 . .
O3 C11 H9 109.5 . .
H7 C11 H9 109.5 . .
H8 C11 H9 109.5 . .

loop_
_geom_bond_atom_site_label_1
_geom_bond_atom_site_label_2
_geom_bond_distance
_geom_bond_site_symmetry_2
O2 C3M 1.341(4) .
O2 C4 1.457(2) .
O2 C3P 1.47(2) .
O3 C8 1.389(2) .
O3 C11 1.439(2) .
O1M C3M 1.171(8) .
C1M C2M 1.348(5) .
C1M C1M 1.457(9) 5_664
C1M H1M 0.9500 .
C2M C3M 1.481(5) .
C2M H2M 0.9500 .
O1P C3P 1.44(3) .
C1P C1P 1.24(4) 5_664
C1P C2P 1.53(2) .
C1P H1P 0.9500 .
C2P C3P 1.56(2) .
C2P C2P 1.57(5) 2_654
C2P H2P 1.0000 .
C4 C5 1.519(3) .
C4 H1 0.9900 .
C4 H2 0.9900 .
C5 C6 1.397(3) .
C5 C10 1.411(3) .
C6 C7 1.399(3) .
C6 H3 0.9500 .
C7 C8 1.401(3) .
C7 H4 0.9500 .
C8 C9 1.402(3) .
C9 C10 1.390(3) .
C9 H5 0.9500 .
C10 H6 0.9500 .
C11 H7 0.9800 .
C11 H8 0.9800 .
C11 H9 0.9800 .

loop_
_geom_torsion_atom_site_label_1
_geom_torsion_atom_site_label_2
_geom_torsion_atom_site_label_3
_geom_torsion_atom_site_label_4
_geom_torsion
_geom_torsion_site_symmetry_1
_geom_torsion_site_symmetry_4
C1M C1M C2M C3M 179.6(6) 5_664 .
C4 O2 C3M O1M 5.3(8) . .
C3P O2 C3M O1M -100(4) . .
C4 O2 C3M C2M -178.7(2) . .
C3P O2 C3M C2M 76(4) . .
C1M C2M C3M O1M -6.2(7) . .
C1M C2M C3M O2 177.6(4) . .
C1P C1P C2P C3P -126(3) 5_664 .
C1P C1P C2P C2P 111(3) 5_664 2_654
C3M O2 C3P O1P 53(3) . .
C4 O2 C3P O1P -28.5(17) . .
C3M O2 C3P C2P -118(4) . .
C4 O2 C3P C2P 160.4(10) . .
C1P C2P C3P O1P -29(3) . .
C2P C2P C3P O1P 97(2) 2_654 .
C1P C2P C3P O2 138.7(14) . .
C2P C2P C3P O2 -95.5(13) 2_654 .
C3M O2 C4 C5 172.7(3) . .
C3P O2 C4 C5 -170.6(8) . .
O2 C4 C5 C6 34.9(3) . .
O2 C4 C5 C10 -147.18(17) . .
C10 C5 C6 C7 -1.1(3) . .
C4 C5 C6 C7 176.86(19) . .
C5 C6 C7 C8 0.7(3) . .
C11 O3 C8 C7 0.5(3) . .
C11 O3 C8 C9 -179.42(17) . .
C6 C7 C8 O3 179.64(18) . .
C6 C7 C8 C9 -0.5(3) . .
O3 C8 C9 C10 -179.46(16) . .
C7 C8 C9 C10 0.6(3) . .
C8 C9 C10 C5 -1.1(3) . .
C6 C5 C10 C9 1.3(3) . .
C4 C5 C10 C9 -176.77(19) . .
